data_7036100
loop_
_publ_author_name
'Goodwin, Conrad A. P.'
'Smith, Alex'
'Ortu, Fabrizio'
'Vitorica-Yrezabal, I\~nigo J'
'Mills, David P.'

_publ_section_title
;
 Salt metathesis versus protonolysis routes for the synthesis of
 silylamide Hauser base (R2NMgX; X = halogen) and amido-Grignard (R2NMgR)
 complexes.
;
_journal_issue 14
_journal_name_full 'Dalton transactions (Cambridge, England : 2003)'
_journal_page_first 6004
_journal_page_last 6014
_journal_paper_doi 10.1039/c5dt02535d
_journal_volume 45
_journal_year 2016
_chemical_formula_moiety '0.5(C84 H188 Mg4 N4 Si8)'
_chemical_formula_sum 'C42 H94 Mg2 N2 Si4'
_chemical_formula_weight 788.17
_space_group_crystal_system monoclinic
_space_group_IT_number 15
_space_group_name_Hall '-C 2yc'
_space_group_name_H-M_alt 'C 1 2/c 1'
_symmetry_space_group_name_Hall '-C 2yc'
_symmetry_space_group_name_H-M 'C 1 2/c 1'
_atom_sites_solution_hydrogens geom
_audit_creation_date 2015-07-30
_audit_creation_method
;
Olex2 1.2
(compiled 2014.05.21 svn.r2940 for OlexSys, GUI svn.r4846)
;
_audit_update_record
;
2015-08-03 deposited with the CCDC.
2015-08-05 downloaded from the CCDC.
;
_cell_angle_alpha 90
_cell_angle_beta 117.029(12)
_cell_angle_gamma 90
_cell_formula_units_Z 4
_cell_length_a 25.268(3)
_cell_length_b 16.935(4)
_cell_length_c 13.2403(17)
_cell_measurement_reflns_used 648
_cell_measurement_temperature 150.01(10)
_cell_measurement_theta_max 20.6420
_cell_measurement_theta_min 3.6990
_cell_volume 5046.9(16)
_computing_cell_refinement
;
CrysAlisPro, Agilent Technologies,
Version 1.171.37.35 (release 13-08-2014 CrysAlis171 .NET)
(compiled Aug 13 2014,18:06:01)
;
_computing_data_collection
;
CrysAlisPro, Agilent Technologies,
Version 1.171.37.35 (release 13-08-2014 CrysAlis171 .NET)
(compiled Aug 13 2014,18:06:01)
;
_computing_data_reduction
;
CrysAlisPro, Agilent Technologies,
Version 1.171.37.35 (release 13-08-2014 CrysAlis171 .NET)
(compiled Aug 13 2014,18:06:01)
;
_computing_molecular_graphics 'Olex2 (Dolomanov et al., 2009)'
_computing_publication_material 'Olex2 (Dolomanov et al., 2009)'
_computing_structure_refinement 'ShelXL (Sheldrick, 2008)'
_diffrn_ambient_environment N~2~
_diffrn_ambient_temperature 150.01(10)
_diffrn_detector 'CCD plate'
_diffrn_detector_area_resol_mean 8.0714
_diffrn_detector_type Eos
_diffrn_measured_fraction_theta_full 0.392
_diffrn_measured_fraction_theta_max 0.851
_diffrn_measurement_details
;
  1 omega  -11.00   39.00   1.0000    4.0000
omega____ theta____ kappa____ phi______ frames
    -       -3.1874  -99.0000 -120.0000 50

  2 omega  -61.00   60.00   1.0000    4.0000
omega____ theta____ kappa____ phi______ frames
    -       -3.1874    0.0000  -90.0000 121
;
_diffrn_measurement_device 'four-circle diffractometer'
_diffrn_measurement_device_type 'SuperNova, Single source at offset, Eos'
_diffrn_measurement_method '\w scans'
_diffrn_orient_matrix_UB_11 0.0370442000
_diffrn_orient_matrix_UB_12 -0.0193861000
_diffrn_orient_matrix_UB_13 0.0191002000
_diffrn_orient_matrix_UB_21 -0.0256117000
_diffrn_orient_matrix_UB_22 -0.0363517000
_diffrn_orient_matrix_UB_23 -0.0052857000
_diffrn_orient_matrix_UB_31 0.0292106000
_diffrn_orient_matrix_UB_32 -0.0072987000
_diffrn_orient_matrix_UB_33 -0.0244674000
_diffrn_radiation_monochromator mirror
_diffrn_radiation_probe x-ray
_diffrn_radiation_type MoK\a
_diffrn_radiation_wavelength 0.71073
_diffrn_reflns_av_R_equivalents 0.1610
_diffrn_reflns_av_unetI/netI 0.1225
_diffrn_reflns_Laue_measured_fraction_full 0.392
_diffrn_reflns_Laue_measured_fraction_max 0.851
_diffrn_reflns_limit_h_max 24
_diffrn_reflns_limit_h_min -22
_diffrn_reflns_limit_k_max 15
_diffrn_reflns_limit_k_min -15
_diffrn_reflns_limit_l_max 12
_diffrn_reflns_limit_l_min -12
_diffrn_reflns_number 10631
_diffrn_reflns_point_group_measured_fraction_full 0.392
_diffrn_reflns_point_group_measured_fraction_max 0.851
_diffrn_reflns_theta_full 26.000
_diffrn_reflns_theta_max 19.778
_diffrn_reflns_theta_min 3.370
_diffrn_source 'SuperNova (Mo) X-ray Source'
_diffrn_standards_number 0
_exptl_absorpt_coefficient_mu 0.170
_exptl_absorpt_correction_T_max 1.00000
_exptl_absorpt_correction_T_min 0.63978
_exptl_absorpt_correction_type multi-scan
_exptl_absorpt_process_details
;
CrysAlisPro, Agilent Technologies,
Version 1.171.37.35 (release 13-08-2014 CrysAlis171 .NET)
(compiled Aug 13 2014,18:06:01)
Empirical absorption correction using spherical harmonics,
 implemented in SCALE3 ABSPACK scaling algorithm.
Empirical absorption correction using spherical harmonics,
 implemented in SCALE3 ABSPACK scaling algorithm.
;
_exptl_crystal_colour colourless
_exptl_crystal_density_diffrn 1.037
_exptl_crystal_description needle
_exptl_crystal_F_000 1760
_exptl_crystal_size_max 0.2319
_exptl_crystal_size_mid 0.1414
_exptl_crystal_size_min 0.1166
_refine_diff_density_max 0.350
_refine_diff_density_min -0.358
_refine_diff_density_rms 0.072
_refine_ls_extinction_method none
_refine_ls_goodness_of_fit_ref 1.130
_refine_ls_hydrogen_treatment constr
_refine_ls_matrix_type full
_refine_ls_number_parameters 145
_refine_ls_number_reflns 1949
_refine_ls_number_restraints 82
_refine_ls_restrained_S_all 1.136
_refine_ls_R_factor_all 0.1424
_refine_ls_R_factor_gt 0.1003
_refine_ls_shift/su_max 0.000
_refine_ls_shift/su_mean 0.000
_refine_ls_structure_factor_coef Fsqd
_refine_ls_weighting_details 'w=1/[\s^2^(Fo^2^)+81.6204P] where P=(Fo^2^+2Fc^2^)/3'
_refine_ls_weighting_scheme calc
_refine_ls_wR_factor_gt 0.1918
_refine_ls_wR_factor_ref 0.2060
_reflns_Friedel_coverage 0.000
_reflns_number_gt 1378
_reflns_number_total 1949
_reflns_threshold_expression 'I > 2\s(I)'
_cod_data_source_file c5dt02535d2.cif
_cod_data_source_block 04
_cod_depositor_comments 'Adding full bibliography for 7036089--7036100.cif.'
_cod_original_cell_volume 5047.1(15)
_cod_database_code 7036100
_manchester_internal_coll_name adpm92
_manchester_internal_coll_client CAPG/AS/FO/DPM
_manchester_internal_coll_type custom
_manchester_internal_coll_frame_time 4s
_manchester_internal_coll_frame_width 1
_manchester_internal_coll_frame_method '\w scans'
_manchester_internal_coll_user FO
_manchester_internal_coll_date 27/10/2014
_manchester_internal_process_user FO
_manchester_internal_process_date 17/06/2015
_manchester_internal_solution_user FO
_manchester_internal_solution_date 17/06/2015
_manchester_internal_refinement_user FO
_manchester_internal_refinement_date 18/06/2015
_manchester_internal_validation_user 18/06/2015
_manchester_internal_validation_date 18/06/2015
_manchester_internal_archive_date IVY
_shelxl_version_number 2014/6
_chemical_oxdiff_formula C42H84Mg2N2Si4
_shelx_space_group_comment
;
The symmetry employed for this shelxl refinement is uniquely defined
by the following loop, which should always be used as a source of
symmetry information in preference to the above space-group names.
They are only intended as comments.
;
_reflns_odcompleteness_completeness 67.94
_reflns_odcompleteness_iscentric 1
_reflns_odcompleteness_theta 23.68
_olex2_refinement_description
;
1. Fixed Uiso
 At 1.2 times of:
  All C(H) groups, All C(H,H) groups
 At 1.5 times of:
  All C(H,H,H) groups
2. Restrained distances
 C24-C23 \\sim C22-C23 \\sim C20-C19 \\sim C21-C20
 with sigma of 0.004
3. Rigid bond restraints
 All non-hydrogen atoms
 with sigma for 1-2 distances of 0.004 and sigma for 1-3 distances of 0.004
4. Uiso/Uaniso restraints and constraints
All non-hydrogen atoms have similar U: within 2A with sigma of 0.004 and sigma
for terminal atoms of 0.008
5. Others
 Fixed Sof: C19(0.5) H19A(0.5) H19B(0.5) C20(0.5) H20(0.5) C21(0.5) H21A(0.5)
 H21B(0.5) C22(0.5) H22A(0.5) H22B(0.5) C23(0.5) H23(0.5) C24(0.5) H24A(0.5)
 H24B(0.5)
6.a Ternary CH refined with riding coordinates:
 C1(H1), C4(H4), C7(H7), C10(H10), C13(H13), C16(H16)
6.b Secondary CH2 refined with riding coordinates:
 C19(H19A,H19B), C21(H21A,H21B), C22(H22A,H22B), C24(H24A,H24B)
6.c Aromatic/amide H refined with riding coordinates:
 C20(H20), C23(H23)
6.d Idealised Me refined as rotating group:
 C2(H2A,H2B,H2C), C3(H3A,H3B,H3C), C5(H5A,H5B,H5C), C6(H6A,H6B,H6C), C8(H8A,
 H8B,H8C), C9(H9A,H9B,H9C), C11(H11A,H11B,H11C), C12(H12A,H12B,H12C), C14(H14A,
 H14B,H14C), C15(H15A,H15B,H15C), C17(H17A,H17B,H17C), C18(H18A,H18B,H18C)
;
_olex2_submission_special_instructions 'No special instructions were received'

loop_
_space_group_symop_operation_xyz
'x, y, z'
'-x, y, -z+1/2'
'x+1/2, y+1/2, z'
'-x+1/2, y+1/2, -z+1/2'
'-x, -y, -z'
'x, -y, z-1/2'
'-x+1/2, -y+1/2, -z'
'x+1/2, -y+1/2, z-1/2'

loop_
_atom_site_label
_atom_site_type_symbol
_atom_site_fract_x
_atom_site_fract_y
_atom_site_fract_z
_atom_site_U_iso_or_equiv
_atom_site_adp_type
_atom_site_occupancy
_atom_site_site_symmetry_order
_atom_site_calc_flag
_atom_site_refinement_flags_posn
_atom_site_refinement_flags_adp
_atom_site_refinement_flags_occupancy
_atom_site_disorder_assembly
_atom_site_disorder_group
Si1 Si 0.33092(12) 0.15388(18) 0.2892(2) 0.0212(8) Uani 1 1 d . U . . .
Si2 Si 0.40952(13) 0.30692(18) 0.4049(2) 0.0219(8) Uani 1 1 d . U . . .
Mg1 Mg 0.44267(15) 0.1427(2) 0.5103(3) 0.0284(10) Uani 1 1 d . U . . .
N1 N 0.3861(3) 0.2110(5) 0.3862(6) 0.0212(14) Uani 1 1 d . U . . .
C1 C 0.2537(4) 0.1961(7) 0.2281(8) 0.0252(18) Uiso 1 1 d . U . . .
H1 H 0.2531 0.2391 0.1781 0.030 Uiso 1 1 calc R . . . .
C2 C 0.2343(5) 0.2336(7) 0.3112(9) 0.046(3) Uiso 1 1 d . U . . .
H2A H 0.2293 0.1931 0.3569 0.069 Uiso 1 1 calc GR . . . .
H2B H 0.1974 0.2609 0.2697 0.069 Uiso 1 1 calc GR . . . .
H2C H 0.2641 0.2703 0.3592 0.069 Uiso 1 1 calc GR . . . .
C3 C 0.2050(5) 0.1397(7) 0.1529(9) 0.045(3) Uiso 1 1 d . U . . .
H3A H 0.2170 0.1131 0.1026 0.068 Uiso 1 1 calc GR . . . .
H3B H 0.1691 0.1687 0.1095 0.068 Uiso 1 1 calc GR . . . .
H3C H 0.1982 0.1014 0.1992 0.068 Uiso 1 1 calc GR . . . .
C4 C 0.3422(4) 0.1257(6) 0.1620(8) 0.0258(18) Uiso 1 1 d . U . . .
H4 H 0.3166 0.0797 0.1286 0.031 Uiso 1 1 calc R . . . .
C5 C 0.3234(5) 0.1865(7) 0.0657(9) 0.036(3) Uiso 1 1 d . U . . .
H5A H 0.2821 0.1989 0.0383 0.055 Uiso 1 1 calc GR . . . .
H5B H 0.3297 0.1649 0.0049 0.055 Uiso 1 1 calc GR . . . .
H5C H 0.3467 0.2336 0.0935 0.055 Uiso 1 1 calc GR . . . .
C6 C 0.4050(5) 0.0968(7) 0.1970(10) 0.045(3) Uiso 1 1 d . U . . .
H6A H 0.4325 0.1390 0.2331 0.068 Uiso 1 1 calc GR . . . .
H6B H 0.4084 0.0796 0.1312 0.068 Uiso 1 1 calc GR . . . .
H6C H 0.4137 0.0536 0.2490 0.068 Uiso 1 1 calc GR . . . .
C7 C 0.3347(5) 0.0566(6) 0.3663(8) 0.0253(18) Uiso 1 1 d . U . . .
H7 H 0.3771 0.0466 0.4145 0.030 Uiso 1 1 calc R . . . .
C8 C 0.3067(5) 0.0629(7) 0.4471(10) 0.048(3) Uiso 1 1 d . U . . .
H8A H 0.3213 0.1095 0.4930 0.072 Uiso 1 1 calc GR . . . .
H8B H 0.3170 0.0172 0.4951 0.072 Uiso 1 1 calc GR . . . .
H8C H 0.2643 0.0662 0.4039 0.072 Uiso 1 1 calc GR . . . .
C9 C 0.3107(5) -0.0176(7) 0.2919(9) 0.046(3) Uiso 1 1 d . U . . .
H9A H 0.2699 -0.0093 0.2381 0.070 Uiso 1 1 calc GR . . . .
H9B H 0.3135 -0.0621 0.3390 0.070 Uiso 1 1 calc GR . . . .
H9C H 0.3337 -0.0276 0.2522 0.070 Uiso 1 1 calc GR . . . .
C10 C 0.3981(4) 0.3587(6) 0.2690(8) 0.0274(18) Uiso 1 1 d . U . . .
H10 H 0.4088 0.3202 0.2261 0.033 Uiso 1 1 calc R . . . .
C11 C 0.4385(5) 0.4317(7) 0.2860(10) 0.051(3) Uiso 1 1 d . U . . .
H11A H 0.4283 0.4725 0.3245 0.076 Uiso 1 1 calc GR . . . .
H11B H 0.4328 0.4508 0.2135 0.076 Uiso 1 1 calc GR . . . .
H11C H 0.4793 0.4169 0.3305 0.076 Uiso 1 1 calc GR . . . .
C12 C 0.3345(5) 0.3806(7) 0.1947(9) 0.043(3) Uiso 1 1 d . U . . .
H12A H 0.3094 0.3363 0.1882 0.065 Uiso 1 1 calc GR . . . .
H12B H 0.3297 0.3949 0.1208 0.065 Uiso 1 1 calc GR . . . .
H12C H 0.3238 0.4244 0.2275 0.065 Uiso 1 1 calc GR . . . .
C13 C 0.3703(5) 0.3676(6) 0.4709(9) 0.0259(18) Uiso 1 1 d . U . . .
H13 H 0.3279 0.3629 0.4187 0.031 Uiso 1 1 calc R . . . .
C14 C 0.3829(5) 0.4562(7) 0.4848(9) 0.044(3) Uiso 1 1 d . U . . .
H14A H 0.4236 0.4648 0.5390 0.067 Uiso 1 1 calc GR . . . .
H14B H 0.3572 0.4809 0.5110 0.067 Uiso 1 1 calc GR . . . .
H14C H 0.3759 0.4785 0.4132 0.067 Uiso 1 1 calc GR . . . .
C15 C 0.3779(5) 0.3316(7) 0.5827(9) 0.043(3) Uiso 1 1 d . U . . .
H15A H 0.3637 0.2782 0.5700 0.065 Uiso 1 1 calc GR . . . .
H15B H 0.3555 0.3619 0.6114 0.065 Uiso 1 1 calc GR . . . .
H15C H 0.4191 0.3322 0.6368 0.065 Uiso 1 1 calc GR . . . .
C16 C 0.4925(4) 0.2998(6) 0.5060(8) 0.0239(18) Uiso 1 1 d . U . . .
H16 H 0.4963 0.2581 0.5602 0.029 Uiso 1 1 calc R . . . .
C17 C 0.5244(5) 0.3715(7) 0.5778(9) 0.038(3) Uiso 1 1 d . U . . .
H17A H 0.5207 0.4153 0.5291 0.058 Uiso 1 1 calc GR . . . .
H17B H 0.5656 0.3592 0.6231 0.058 Uiso 1 1 calc GR . . . .
H17C H 0.5068 0.3849 0.6264 0.058 Uiso 1 1 calc GR . . . .
C18 C 0.5275(5) 0.2697(7) 0.4427(9) 0.041(3) Uiso 1 1 d . U . . .
H18A H 0.5072 0.2253 0.3961 0.062 Uiso 1 1 calc GR . . . .
H18B H 0.5667 0.2540 0.4969 0.062 Uiso 1 1 calc GR . . . .
H18C H 0.5303 0.3112 0.3959 0.062 Uiso 1 1 calc GR . . . .
C19 C 0.518(3) 0.0693(19) 0.529(4) 0.038(5) Uiso 0.5 1 d . U P A -1
H19A H 0.5445 0.1010 0.5115 0.045 Uiso 0.5 1 calc R . P A -1
H19B H 0.5390 0.0521 0.6068 0.045 Uiso 0.5 1 calc R . P A -1
C20 C 0.5010(9) 0.0036(11) 0.4589(16) 0.037(4) Uiso 0.5 1 d . U P A -1
H20 H 0.5047 0.0075 0.3924 0.045 Uiso 0.5 1 calc R . P A -1
C21 C 0.479(3) -0.0674(18) 0.477(4) 0.038(5) Uiso 0.5 1 d . U P A -1
H21A H 0.4420 -0.0824 0.4133 0.046 Uiso 0.5 1 calc R . P A -1
H21B H 0.4755 -0.0675 0.5464 0.046 Uiso 0.5 1 calc R . P A -1
C22 C 0.4445(12) 0.1239(19) 0.676(2) 0.031(5) Uiso 0.5 1 d . U P A -1
H22A H 0.4084 0.1434 0.6761 0.037 Uiso 0.5 1 calc R . P A -1
H22B H 0.4489 0.0683 0.6958 0.037 Uiso 0.5 1 calc R . P A -1
C23 C 0.4934(9) 0.1663(9) 0.751(3) 0.030(4) Uiso 0.5 1 d . U P A -1
H23 H 0.4860 0.2182 0.7639 0.036 Uiso 0.5 1 calc R . P A -1
C24 C 0.5518(10) 0.1418(19) 0.810(2) 0.027(5) Uiso 0.5 1 d . U P A -1
H24A H 0.5793 0.1788 0.8029 0.032 Uiso 0.5 1 calc R . P A -1
H24B H 0.5579 0.0894 0.7871 0.032 Uiso 0.5 1 calc R . P A -1

loop_
_atom_site_aniso_label
_atom_site_aniso_U_11
_atom_site_aniso_U_22
_atom_site_aniso_U_33
_atom_site_aniso_U_23
_atom_site_aniso_U_13
_atom_site_aniso_U_12
Si1 0.0215(14) 0.0200(14) 0.0200(14) 0.0007(12) 0.0076(11) -0.0017(11)
Si2 0.0242(14) 0.0189(13) 0.0213(14) -0.0004(12) 0.0094(12) -0.0009(12)
Mg1 0.0297(19) 0.020(2) 0.022(2) 0.0026(16) -0.0003(15) 0.0024(17)
N1 0.024(2) 0.017(2) 0.019(2) 0.001(2) 0.0069(19) 0.000(2)

loop_
_atom_type_symbol
_atom_type_description
_atom_type_scat_dispersion_real
_atom_type_scat_dispersion_imag
_atom_type_scat_source
C C 0.0033 0.0016 'International Tables Vol C Tables 4.2.6.8 and 6.1.1.4'
H H 0.0000 0.0000 'International Tables Vol C Tables 4.2.6.8 and 6.1.1.4'
Mg Mg 0.0486 0.0363 'International Tables Vol C Tables 4.2.6.8 and 6.1.1.4'
N N 0.0061 0.0033 'International Tables Vol C Tables 4.2.6.8 and 6.1.1.4'
Si Si 0.0817 0.0704 'International Tables Vol C Tables 4.2.6.8 and 6.1.1.4'

loop_
_exptl_crystal_face_index_h
_exptl_crystal_face_index_k
_exptl_crystal_face_index_l
_exptl_crystal_face_perp_dist
_exptl_oxdiff_crystal_face_indexfrac_h
_exptl_oxdiff_crystal_face_indexfrac_k
_exptl_oxdiff_crystal_face_indexfrac_l
_exptl_oxdiff_crystal_face_x
_exptl_oxdiff_crystal_face_y
_exptl_oxdiff_crystal_face_z
-18 -3 9 0.1103 -18.0081 -2.9977 8.9878 -0.4373 0.5227 -0.7241
-15 14 4 0.1131 -15.0078 13.9977 3.9609 -0.7517 -0.1454 -0.6375
-10 -9 -23 0.0710 -10.0034 -9.0145 -22.9864 -0.6349 0.7054 0.3360
-4 1 31 0.0704 -4.0026 1.0176 30.9869 0.4239 -0.0983 -0.8825
-3 -24 -1 0.0527 -2.9997 -23.9981 -0.9590 0.3358 0.9543 0.1110
-3 8 30 0.0873 -3.0026 8.0163 29.9754 0.3059 -0.3729 -0.8796
-2 1 -31 0.0533 -2.0003 0.9810 -30.9957 -0.6851 0.1794 0.6928
-1 9 -29 0.0571 -1.0004 8.9813 -29.0098 -0.7653 -0.1475 0.6150
-1 -9 -29 0.0487 -0.9992 -9.0163 -28.9772 -0.4157 0.5065 0.7456
1 7 -30 0.0475 1.0007 6.9814 -30.0042 -0.6714 -0.1208 0.7124
2 -10 29 0.0610 2.0009 -9.9810 29.0124 0.8218 0.1582 -0.5786
2 19 -18 0.0493 2.0000 18.9872 -18.0280 -0.6383 -0.6461 0.3609
3 -2 31 0.0663 3.0008 -1.9807 30.9983 0.7416 -0.1687 -0.6563
6 22 -2 0.0756 6.0013 21.9971 -2.0341 -0.2430 -0.9426 0.0645
8 -15 -22 0.0706 8.0051 -15.0096 -21.9605 0.1681 0.4567 0.8807
15 -13 -7 0.0950 15.0078 -12.9996 -6.9620 0.6750 0.1250 0.7036
18 -7 -3 0.1047 18.0087 -6.9974 -2.9713 0.7460 -0.1912 0.6498
5 11 26 0.0791 5.0009 11.0150 25.9778 0.4679 -0.6658 -0.5699
17 8 2 0.1108 17.0071 8.0034 1.9995 0.5130 -0.7371 0.3894
0 -20 18 0.0565 0.0010 -19.9867 18.0316 0.7319 0.6312 -0.2953

loop_
_geom_angle_atom_site_label_1
_geom_angle_atom_site_label_2
_geom_angle_atom_site_label_3
_geom_angle
_geom_angle_site_symmetry_1
_geom_angle_site_symmetry_3
N1 Si1 Mg1 38.6(3) . .
N1 Si1 C1 116.2(4) . .
N1 Si1 C4 114.3(4) . .
N1 Si1 C7 105.1(4) . .
C1 Si1 Mg1 140.6(3) . .
C1 Si1 C4 105.0(4) . .
C1 Si1 C7 110.3(5) . .
C4 Si1 Mg1 113.3(3) . .
C4 Si1 C7 105.4(4) . .
C7 Si1 Mg1 68.3(3) . .
N1 Si2 Mg1 37.4(3) . .
N1 Si2 C10 114.1(4) . .
N1 Si2 C13 111.3(4) . .
N1 Si2 C16 103.8(4) . .
C10 Si2 Mg1 138.1(4) . .
C10 Si2 C16 109.8(4) . .
C13 Si2 Mg1 112.1(3) . .
C13 Si2 C10 107.5(5) . .
C13 Si2 C16 110.4(4) . .
C16 Si2 Mg1 68.7(4) . .
Si1 Mg1 Si2 63.71(10) . .
N1 Mg1 Si1 32.3(2) . .
N1 Mg1 Si2 31.4(2) . .
N1 Mg1 C19 133.2(12) . .
N1 Mg1 C22 126.2(9) . .
C19 Mg1 Si1 121.7(11) . .
C19 Mg1 Si2 127.8(10) . .
C19 Mg1 C22 100.6(15) . .
C22 Mg1 Si1 124.4(7) . .
C22 Mg1 Si2 117.8(9) . .
Si1 N1 Si2 139.5(5) . .
Si1 N1 Mg1 109.1(4) . .
Si2 N1 Mg1 111.2(4) . .
Si1 C1 H1 105.4 . .
C2 C1 Si1 117.2(7) . .
C2 C1 H1 105.4 . .
C3 C1 Si1 114.5(8) . .
C3 C1 H1 105.4 . .
C3 C1 C2 107.8(8) . .
C1 C2 H2A 109.5 . .
C1 C2 H2B 109.5 . .
C1 C2 H2C 109.5 . .
H2A C2 H2B 109.5 . .
H2A C2 H2C 109.5 . .
H2B C2 H2C 109.5 . .
C1 C3 H3A 109.5 . .
C1 C3 H3B 109.5 . .
C1 C3 H3C 109.5 . .
H3A C3 H3B 109.5 . .
H3A C3 H3C 109.5 . .
H3B C3 H3C 109.5 . .
Si1 C4 H4 105.4 . .
C5 C4 Si1 117.1(8) . .
C5 C4 H4 105.4 . .
C6 C4 Si1 111.6(7) . .
C6 C4 H4 105.4 . .
C6 C4 C5 110.8(9) . .
C4 C5 H5A 109.5 . .
C4 C5 H5B 109.5 . .
C4 C5 H5C 109.5 . .
H5A C5 H5B 109.5 . .
H5A C5 H5C 109.5 . .
H5B C5 H5C 109.5 . .
C4 C6 H6A 109.5 . .
C4 C6 H6B 109.5 . .
C4 C6 H6C 109.5 . .
H6A C6 H6B 109.5 . .
H6A C6 H6C 109.5 . .
H6B C6 H6C 109.5 . .
Si1 C7 H7 105.7 . .
C8 C7 Si1 112.6(7) . .
C8 C7 H7 105.7 . .
C8 C7 C9 109.3(9) . .
C9 C7 Si1 116.8(7) . .
C9 C7 H7 105.7 . .
C7 C8 H8A 109.5 . .
C7 C8 H8B 109.5 . .
C7 C8 H8C 109.5 . .
H8A C8 H8B 109.5 . .
H8A C8 H8C 109.5 . .
H8B C8 H8C 109.5 . .
C7 C9 H9A 109.5 . .
C7 C9 H9B 109.5 . .
C7 C9 H9C 109.5 . .
H9A C9 H9B 109.5 . .
H9A C9 H9C 109.5 . .
H9B C9 H9C 109.5 . .
Si2 C10 H10 106.2 . .
C11 C10 Si2 115.0(7) . .
C11 C10 H10 106.2 . .
C12 C10 Si2 113.0(7) . .
C12 C10 H10 106.2 . .
C12 C10 C11 109.6(9) . .
C10 C11 H11A 109.5 . .
C10 C11 H11B 109.5 . .
C10 C11 H11C 109.5 . .
H11A C11 H11B 109.5 . .
H11A C11 H11C 109.5 . .
H11B C11 H11C 109.5 . .
C10 C12 H12A 109.5 . .
C10 C12 H12B 109.5 . .
C10 C12 H12C 109.5 . .
H12A C12 H12B 109.5 . .
H12A C12 H12C 109.5 . .
H12B C12 H12C 109.5 . .
Si2 C13 H13 105.4 . .
C14 C13 Si2 117.7(7) . .
C14 C13 H13 105.4 . .
C14 C13 C15 110.3(9) . .
C15 C13 Si2 111.7(7) . .
C15 C13 H13 105.4 . .
C13 C14 H14A 109.5 . .
C13 C14 H14B 109.5 . .
C13 C14 H14C 109.5 . .
H14A C14 H14B 109.5 . .
H14A C14 H14C 109.5 . .
H14B C14 H14C 109.5 . .
C13 C15 H15A 109.5 . .
C13 C15 H15B 109.5 . .
C13 C15 H15C 109.5 . .
H15A C15 H15B 109.5 . .
H15A C15 H15C 109.5 . .
H15B C15 H15C 109.5 . .
Si2 C16 H16 105.6 . .
C17 C16 Si2 119.1(7) . .
C17 C16 H16 105.6 . .
C17 C16 C18 109.2(8) . .
C18 C16 Si2 110.8(7) . .
C18 C16 H16 105.6 . .
C16 C17 H17A 109.5 . .
C16 C17 H17B 109.5 . .
C16 C17 H17C 109.5 . .
H17A C17 H17B 109.5 . .
H17A C17 H17C 109.5 . .
H17B C17 H17C 109.5 . .
C16 C18 H18A 109.5 . .
C16 C18 H18B 109.5 . .
C16 C18 H18C 109.5 . .
H18A C18 H18B 109.5 . .
H18A C18 H18C 109.5 . .
H18B C18 H18C 109.5 . .
Mg1 C19 H19A 108.9 . .
Mg1 C19 H19B 108.9 . .
H19A C19 H19B 107.7 . .
C20 C19 Mg1 113(3) . .
C20 C19 H19A 108.9 . .
C20 C19 H19B 108.9 . .
C19 C20 H20 116.3 . .
C19 C20 C21 127(3) . .
C21 C20 H20 116.3 . .
Mg1 C21 H21A 112.6 5_656 .
Mg1 C21 H21B 112.6 5_656 .
C20 C21 Mg1 96(3) . 5_656
C20 C21 H21A 112.6 . .
C20 C21 H21B 112.6 . .
H21A C21 H21B 110.1 . .
Mg1 C22 H22A 110.9 . .
Mg1 C22 H22B 110.9 . .
H22A C22 H22B 108.9 . .
C23 C22 Mg1 104(2) . .
C23 C22 H22A 110.9 . .
C23 C22 H22B 110.9 . .
C22 C23 H23 115.7 . .
C22 C23 C24 128.6(18) . .
C24 C23 H23 115.7 . .
Mg1 C24 H24A 112.3 2_656 .
Mg1 C24 H24B 112.3 2_656 .
C23 C24 Mg1 97(2) . 2_656
C23 C24 H24A 112.3 . .
C23 C24 H24B 112.3 . .
H24A C24 H24B 109.9 . .

loop_
_geom_bond_atom_site_label_1
_geom_bond_atom_site_label_2
_geom_bond_distance
_geom_bond_site_symmetry_2
Si1 Mg1 3.011(4) .
Si1 N1 1.703(8) .
Si1 C1 1.882(10) .
Si1 C4 1.893(10) .
Si1 C7 1.917(10) .
Si2 Mg1 3.053(5) .
Si2 N1 1.708(8) .
Si2 C10 1.902(10) .
Si2 C13 1.894(10) .
Si2 C16 1.911(10) .
Mg1 N1 1.987(8) .
Mg1 C19 2.19(6) .
Mg1 C22 2.20(3) .
C1 H1 0.9800 .
C1 C2 1.530(13) .
C1 C3 1.518(14) .
C2 H2A 0.9600 .
C2 H2B 0.9600 .
C2 H2C 0.9600 .
C3 H3A 0.9600 .
C3 H3B 0.9600 .
C3 H3C 0.9600 .
C4 H4 0.9800 .
C4 C5 1.536(14) .
C4 C6 1.517(14) .
C5 H5A 0.9600 .
C5 H5B 0.9600 .
C5 H5C 0.9600 .
C6 H6A 0.9600 .
C6 H6B 0.9600 .
C6 H6C 0.9600 .
C7 H7 0.9800 .
C7 C8 1.531(13) .
C7 C9 1.541(14) .
C8 H8A 0.9600 .
C8 H8B 0.9600 .
C8 H8C 0.9600 .
C9 H9A 0.9600 .
C9 H9B 0.9600 .
C9 H9C 0.9600 .
C10 H10 0.9800 .
C10 C11 1.551(15) .
C10 C12 1.501(14) .
C11 H11A 0.9600 .
C11 H11B 0.9600 .
C11 H11C 0.9600 .
C12 H12A 0.9600 .
C12 H12B 0.9600 .
C12 H12C 0.9600 .
C13 H13 0.9800 .
C13 C14 1.528(15) .
C13 C15 1.530(13) .
C14 H14A 0.9600 .
C14 H14B 0.9600 .
C14 H14C 0.9600 .
C15 H15A 0.9600 .
C15 H15B 0.9600 .
C15 H15C 0.9600 .
C16 H16 0.9800 .
C16 C17 1.526(14) .
C16 C18 1.556(14) .
C17 H17A 0.9600 .
C17 H17B 0.9600 .
C17 H17C 0.9600 .
C18 H18A 0.9600 .
C18 H18B 0.9600 .
C18 H18C 0.9600 .
C19 H19A 0.9700 .
C19 H19B 0.9700 .
C19 C20 1.383(13) .
C20 H20 0.9300 .
C20 C21 1.383(13) .
C21 Mg1 2.29(6) 5_656
C21 H21A 0.9700 .
C21 H21B 0.9700 .
C22 H22A 0.9700 .
C22 H22B 0.9700 .
C22 C23 1.383(13) .
C23 H23 0.9300 .
C23 C24 1.383(13) .
C24 Mg1 2.32(3) 2_656
C24 H24A 0.9700 .
C24 H24B 0.9700 .

loop_
_geom_torsion_atom_site_label_1
_geom_torsion_atom_site_label_2
_geom_torsion_atom_site_label_3
_geom_torsion_atom_site_label_4
_geom_torsion
_geom_torsion_site_symmetry_4
Mg1 Si1 N1 Si2 175.0(10) .
Mg1 Si1 C1 C2 -6.1(12) .
Mg1 Si1 C1 C3 -133.8(7) .
Mg1 Si1 C4 C5 -124.9(7) .
Mg1 Si1 C4 C6 4.3(9) .
Mg1 Si2 N1 Si1 -175.0(11) .
Mg1 Si2 C13 C14 144.3(7) .
Mg1 Si2 C13 C15 15.2(8) .
Mg1 C19 C20 C21 -81(6) .
Mg1 C22 C23 C24 -89(4) .
N1 Si1 C1 C2 -45.4(10) .
N1 Si1 C1 C3 -173.1(7) .
N1 Si1 C4 C5 -82.6(8) .
N1 Si1 C4 C6 46.6(9) .
N1 Si2 C13 C14 -175.4(8) .
N1 Si2 C13 C15 55.6(8) .
C1 Si1 N1 Si2 -45.1(9) .
C1 Si1 N1 Mg1 139.9(5) .
C1 Si1 C4 C5 45.9(9) .
C1 Si1 C4 C6 175.1(8) .
C4 Si1 N1 Si2 77.6(8) .
C4 Si1 N1 Mg1 -97.5(5) .
C4 Si1 C1 C2 -172.8(8) .
C4 Si1 C1 C3 59.5(9) .
C7 Si1 N1 Si2 -167.3(7) .
C7 Si1 N1 Mg1 17.7(5) .
C7 Si1 C1 C2 74.0(9) .
C7 Si1 C1 C3 -53.6(9) .
C7 Si1 C4 C5 162.4(8) .
C7 Si1 C4 C6 -68.4(9) .
C10 Si2 N1 Si1 -35.6(9) .
C10 Si2 N1 Mg1 139.3(4) .
C10 Si2 C13 C14 -49.8(9) .
C10 Si2 C13 C15 -178.9(7) .
C13 Si2 N1 Si1 86.2(8) .
C13 Si2 N1 Mg1 -98.8(5) .
C16 Si2 N1 Si1 -155.1(7) .
C16 Si2 N1 Mg1 19.9(5) .
C16 Si2 C13 C14 69.8(9) .
C16 Si2 C13 C15 -59.2(8) .
C19 C20 C21 Mg1 -116(5) 5_656
C22 C23 C24 Mg1 -111(4) 2_656
